data_4134743
loop_
_publ_author_name
'Dorn, Matthias'
'Kalmbach, Jens'
'Boden, Pit'
'P\"apcke, Ayla'
'G\'omez, Sandra'
'F\"orster, Christoph'
'Kuczelinis, Felix'
'Carrella, Luca M.'
'B\"uldt, Laura A'
'Bings, Nicolas H.'
'Rentschler, Eva'
'Lochbrunner, Stefan'
'Gonz\'alez, Leticia'
'Gerhards, Markus'
'Seitz, Michael'
'Heinze, Katja'

_publ_section_title
;
 A Vanadium(III) Complex with Blue and NIR-II Spin-Flip Luminescence in
 Solution.
;
_journal_issue 17
_journal_name_full 'Journal of the American Chemical Society'
_journal_page_first 7947
_journal_page_last 7955
_journal_paper_doi 10.1021/jacs.0c02122
_journal_volume 142
_journal_year 2020
_chemical_formula_sum 'C40 H43 F18 N13 P3 V'
_chemical_formula_weight 1191.72
_space_group_crystal_system triclinic
_space_group_IT_number 2
_space_group_name_Hall '-P 1'
_space_group_name_H-M_alt 'P -1'
_atom_sites_solution_hydrogens geom
_audit_creation_method SHELXL-2014/7
_cell_angle_alpha 90.88(3)
_cell_angle_beta 96.38(3)
_cell_angle_gamma 91.60(3)
_cell_formula_units_Z 2
_cell_length_a 11.483(2)
_cell_length_b 11.901(2)
_cell_length_c 18.093(4)
_cell_measurement_reflns_used 23713
_cell_measurement_temperature 193(2)
_cell_measurement_theta_max 28.59
_cell_measurement_theta_min 2.04
_cell_volume 2455.9(8)
_computing_structure_refinement 'SHELXL-2014/7 (Sheldrick, 2014)'
_diffrn_ambient_temperature 193(2)
_diffrn_measured_fraction_theta_full 0.998
_diffrn_measured_fraction_theta_max 0.991
_diffrn_measurement_device_type 'STOE IPDS 2T'
_diffrn_measurement_method 'rotation method'
_diffrn_radiation_type MoK\a
_diffrn_radiation_wavelength 0.71073
_diffrn_reflns_av_R_equivalents 0.0416
_diffrn_reflns_av_unetI/netI 0.0378
_diffrn_reflns_Laue_measured_fraction_full 0.998
_diffrn_reflns_Laue_measured_fraction_max 0.991
_diffrn_reflns_limit_h_max 15
_diffrn_reflns_limit_h_min -15
_diffrn_reflns_limit_k_max 14
_diffrn_reflns_limit_k_min -15
_diffrn_reflns_limit_l_max 24
_diffrn_reflns_limit_l_min -24
_diffrn_reflns_number 25922
_diffrn_reflns_point_group_measured_fraction_full 0.998
_diffrn_reflns_point_group_measured_fraction_max 0.991
_diffrn_reflns_theta_full 25.242
_diffrn_reflns_theta_max 28.426
_diffrn_reflns_theta_min 2.437
_exptl_absorpt_coefficient_mu 0.415
_exptl_absorpt_correction_T_max 1.11737
_exptl_absorpt_correction_T_min 0.90264
_exptl_absorpt_correction_type multi-scan
_exptl_absorpt_process_details MULABS
_exptl_crystal_colour orange
_exptl_crystal_density_diffrn 1.612
_exptl_crystal_description block
_exptl_crystal_F_000 1208
_exptl_crystal_size_max 0.620
_exptl_crystal_size_mid 0.520
_exptl_crystal_size_min 0.460
_refine_diff_density_max 0.391
_refine_diff_density_min -0.489
_refine_diff_density_rms 0.066
_refine_ls_extinction_method none
_refine_ls_goodness_of_fit_ref 1.028
_refine_ls_hydrogen_treatment constr
_refine_ls_matrix_type full
_refine_ls_number_parameters 747
_refine_ls_number_reflns 12253
_refine_ls_number_restraints 84
_refine_ls_restrained_S_all 1.032
_refine_ls_R_factor_all 0.0548
_refine_ls_R_factor_gt 0.0409
_refine_ls_shift/su_max 0.001
_refine_ls_shift/su_mean 0.000
_refine_ls_structure_factor_coef Fsqd
_refine_ls_weighting_details 'w=1/[\s^2^(Fo^2^)+(0.0562P)^2^+1.1293P] where P=(Fo^2^+2Fc^2^)/3'
_refine_ls_weighting_scheme calc
_refine_ls_wR_factor_gt 0.1060
_refine_ls_wR_factor_ref 0.1126
_reflns_Friedel_coverage 0.000
_reflns_number_gt 9858
_reflns_number_total 12253
_reflns_threshold_expression 'I > 2\s(I)'
_cod_data_source_file ja0c02122_si_002.cif
_cod_data_source_block md39
_cod_depositor_comments 'Adding full bibliography for 4134743.cif.'
_cod_original_cell_volume 2456.0(9)
_cod_database_code 4134743
_shelx_shelxl_version_number 2014/7
_shelx_space_group_comment
;
The symmetry employed for this shelxl refinement is uniquely defined
by the following loop, which should always be used as a source of
symmetry information in preference to the above space-group names.
They are only intended as comments.
;
_shelx_estimated_absorpt_t_min 0.783
_shelx_estimated_absorpt_t_max 0.832

loop_
_space_group_symop_operation_xyz
'x, y, z'
'-x, -y, -z'

loop_
_atom_site_label
_atom_site_type_symbol
_atom_site_fract_x
_atom_site_fract_y
_atom_site_fract_z
_atom_site_U_iso_or_equiv
_atom_site_adp_type
_atom_site_occupancy
_atom_site_site_symmetry_order
_atom_site_calc_flag
_atom_site_refinement_flags_posn
_atom_site_refinement_flags_adp
_atom_site_refinement_flags_occupancy
_atom_site_disorder_assembly
_atom_site_disorder_group
V1 V 0.60696(2) 0.18424(2) 0.29440(2) 0.01620(7) Uani 1 1 d . . . . .
N1 N 0.68423(13) 0.31691(12) 0.24231(8) 0.0213(3) Uani 1 1 d . . . . .
N2 N 0.85089(13) 0.31049(13) 0.32982(8) 0.0246(3) Uani 1 1 d . . . . .
N3 N 0.77442(12) 0.12380(12) 0.30773(8) 0.0192(3) Uani 1 1 d . . . . .
N4 N 0.69501(13) -0.06180(12) 0.28330(8) 0.0218(3) Uani 1 1 d . . . . .
N5 N 0.56380(12) 0.03833(11) 0.34701(8) 0.0190(3) Uani 1 1 d . . . . .
N6 N 0.55681(12) 0.10899(12) 0.19117(8) 0.0198(3) Uani 1 1 d . . . . .
N7 N 0.36599(13) 0.07925(12) 0.22292(8) 0.0233(3) Uani 1 1 d . . . . .
N8 N 0.44180(12) 0.24903(11) 0.28304(8) 0.0199(3) Uani 1 1 d . . . . .
N9 N 0.51987(15) 0.41778(12) 0.34433(9) 0.0267(3) Uani 1 1 d . . . . .
N10 N 0.62615(13) 0.26816(12) 0.39700(8) 0.0214(3) Uani 1 1 d . . . . .
C1 C 0.62299(16) 0.36615(15) 0.18300(10) 0.0257(4) Uani 1 1 d . . . . .
H1 H 0.5542 0.3288 0.1596 0.031 Uiso 1 1 calc R U . . .
C2 C 0.65693(19) 0.46745(16) 0.15594(11) 0.0318(4) Uani 1 1 d . . . . .
H2 H 0.6131 0.4996 0.1143 0.038 Uiso 1 1 calc R U . . .
C3 C 0.7567(2) 0.52146(16) 0.19081(12) 0.0354(4) Uani 1 1 d . . . . .
H3 H 0.7805 0.5931 0.1744 0.042 Uiso 1 1 calc R U . . .
C4 C 0.82179(18) 0.47180(16) 0.24930(12) 0.0319(4) Uani 1 1 d . . . . .
H4 H 0.8909 0.5082 0.2731 0.038 Uiso 1 1 calc R U . . .
C5 C 0.78447(15) 0.36675(14) 0.27304(10) 0.0229(3) Uani 1 1 d . . . . .
C6 C 0.93740(18) 0.37901(18) 0.37879(12) 0.0344(4) Uani 1 1 d . . . . .
H6A H 0.9603 0.3380 0.4244 0.052 Uiso 1 1 calc R U . . .
H6B H 0.9027 0.4501 0.3914 0.052 Uiso 1 1 calc R U . . .
H6C H 1.0067 0.3945 0.3531 0.052 Uiso 1 1 calc R U . . .
C7 C 0.86820(15) 0.19429(15) 0.32735(9) 0.0232(3) Uani 1 1 d . . . . .
C8 C 0.97944(16) 0.15385(17) 0.34713(11) 0.0310(4) Uani 1 1 d . . . . .
H8 H 1.0440 0.2042 0.3611 0.037 Uiso 1 1 calc R U . . .
C9 C 0.99441(17) 0.03966(18) 0.34609(12) 0.0351(4) Uani 1 1 d . . . . .
H9 H 1.0698 0.0108 0.3603 0.042 Uiso 1 1 calc R U . . .
C10 C 0.90117(17) -0.03332(17) 0.32460(12) 0.0312(4) Uani 1 1 d . . . . .
H10 H 0.9116 -0.1122 0.3228 0.037 Uiso 1 1 calc R U . . .
C11 C 0.79176(15) 0.01085(14) 0.30560(9) 0.0214(3) Uani 1 1 d . . . . .
C12 C 0.72018(18) -0.16605(15) 0.24363(11) 0.0299(4) Uani 1 1 d . . . . .
H12A H 0.6493 -0.1931 0.2125 0.045 Uiso 1 1 calc R U . . .
H12B H 0.7451 -0.2234 0.2798 0.045 Uiso 1 1 calc R U . . .
H12C H 0.7828 -0.1508 0.2122 0.045 Uiso 1 1 calc R U . . .
C13 C 0.59380(14) -0.06057(13) 0.31846(9) 0.0195(3) Uani 1 1 d . . . . .
C14 C 0.52386(16) -0.15764(14) 0.32370(10) 0.0253(4) Uani 1 1 d . . . . .
H14 H 0.5410 -0.2256 0.2994 0.030 Uiso 1 1 calc R U . . .
C15 C 0.43017(17) -0.15319(15) 0.36443(11) 0.0294(4) Uani 1 1 d . . . . .
H15 H 0.3815 -0.2183 0.3681 0.035 Uiso 1 1 calc R U . . .
C16 C 0.40620(17) -0.05393(15) 0.40041(11) 0.0278(4) Uani 1 1 d . . . . .
H16 H 0.3449 -0.0513 0.4315 0.033 Uiso 1 1 calc R U . . .
C17 C 0.47326(15) 0.03976(14) 0.38980(10) 0.0229(3) Uani 1 1 d . . . . .
H17 H 0.4562 0.1085 0.4131 0.027 Uiso 1 1 calc R U . . .
C18 C 0.64047(16) 0.09041(16) 0.14476(10) 0.0253(4) Uani 1 1 d . . . . .
H18 H 0.7110 0.1349 0.1512 0.030 Uiso 1 1 calc R U . . .
C19 C 0.62650(18) 0.01016(17) 0.08943(10) 0.0307(4) Uani 1 1 d . . . . .
H19 H 0.6861 -0.0014 0.0579 0.037 Uiso 1 1 calc R U . . .
C20 C 0.52302(19) -0.05396(16) 0.08052(11) 0.0327(4) Uani 1 1 d . . . . .
H20 H 0.5132 -0.1136 0.0447 0.039 Uiso 1 1 calc R U . . .
C21 C 0.43489(18) -0.03153(15) 0.12329(10) 0.0288(4) Uani 1 1 d . . . . .
H21 H 0.3623 -0.0726 0.1156 0.035 Uiso 1 1 calc R U . . .
C22 C 0.45353(15) 0.05288(14) 0.17848(9) 0.0212(3) Uani 1 1 d . . . . .
C23 C 0.26434(18) 0.00082(18) 0.22011(12) 0.0351(4) Uani 1 1 d . . . . .
H23A H 0.2211 0.0154 0.2628 0.053 Uiso 1 1 calc R U . . .
H23B H 0.2913 -0.0766 0.2217 0.053 Uiso 1 1 calc R U . . .
H23C H 0.2129 0.0114 0.1739 0.053 Uiso 1 1 calc R U . . .
C24 C 0.34883(15) 0.18938(15) 0.24758(9) 0.0224(3) Uani 1 1 d . . . . .
C25 C 0.23785(16) 0.23324(18) 0.23609(11) 0.0301(4) Uani 1 1 d . . . . .
H25 H 0.1736 0.1895 0.2122 0.036 Uiso 1 1 calc R U . . .
C26 C 0.22281(18) 0.34165(18) 0.26010(11) 0.0348(4) Uani 1 1 d . . . . .
H26 H 0.1478 0.3738 0.2516 0.042 Uiso 1 1 calc R U . . .
C27 C 0.31517(18) 0.40378(17) 0.29625(11) 0.0324(4) Uani 1 1 d . . . . .
H27 H 0.3047 0.4785 0.3129 0.039 Uiso 1 1 calc R U . . .
C28 C 0.42399(16) 0.35530(14) 0.30792(10) 0.0238(3) Uani 1 1 d . . . . .
C29 C 0.5161(2) 0.54106(15) 0.33807(13) 0.0386(5) Uani 1 1 d . . . . .
H29A H 0.5960 0.5734 0.3458 0.058 Uiso 1 1 calc R U . . .
H29B H 0.4700 0.5715 0.3758 0.058 Uiso 1 1 calc R U . . .
H29C H 0.4797 0.5602 0.2884 0.058 Uiso 1 1 calc R U . . .
C30 C 0.59638(16) 0.37641(14) 0.40152(10) 0.0245(3) Uani 1 1 d . . . . .
C31 C 0.6452(2) 0.44594(16) 0.46116(11) 0.0342(4) Uani 1 1 d . . . . .
H31 H 0.6257 0.5229 0.4634 0.041 Uiso 1 1 calc R U . . .
C32 C 0.7212(2) 0.40139(18) 0.51599(11) 0.0368(5) Uani 1 1 d . . . . .
H32 H 0.7566 0.4482 0.5557 0.044 Uiso 1 1 calc R U . . .
C33 C 0.74690(19) 0.28777(18) 0.51383(10) 0.0329(4) Uani 1 1 d . . . . .
H33 H 0.7971 0.2552 0.5525 0.040 Uiso 1 1 calc R U . . .
C34 C 0.69748(17) 0.22498(15) 0.45426(10) 0.0257(4) Uani 1 1 d . . . . .
H34 H 0.7135 0.1472 0.4525 0.031 Uiso 1 1 calc R U . . .
P1 P 0.25090(5) 0.22297(5) 0.49859(3) 0.03171(12) Uani 1 1 d . . . . .
F1 F 0.20208(14) 0.33788(12) 0.46470(9) 0.0533(4) Uani 1 1 d . . . . .
F2 F 0.38215(12) 0.26693(13) 0.49079(9) 0.0542(4) Uani 1 1 d . . . . .
F3 F 0.24248(11) 0.16967(12) 0.41614(7) 0.0411(3) Uani 1 1 d . . . . .
F4 F 0.26155(14) 0.27639(14) 0.58045(8) 0.0560(4) Uani 1 1 d . . . . .
F5 F 0.12056(13) 0.18055(14) 0.50576(8) 0.0536(4) Uani 1 1 d . . . . .
F6 F 0.30041(15) 0.10761(12) 0.53077(8) 0.0570(4) Uani 1 1 d . . . . .
P2 P 0.31430(5) 0.31126(5) 0.02625(3) 0.03612(13) Uani 1 1 d . . . . .
F7 F 0.41009(19) 0.22652(14) 0.05988(10) 0.0769(6) Uani 1 1 d . . . . .
F8 F 0.41490(15) 0.39171(15) 0.00230(9) 0.0619(4) Uani 1 1 d . . . . .
F9 F 0.30541(16) 0.24651(14) -0.05150(8) 0.0605(4) Uani 1 1 d . . . . .
F10 F 0.32496(19) 0.37594(15) 0.10420(9) 0.0720(5) Uani 1 1 d . . . . .
F11 F 0.21156(19) 0.23317(17) 0.05115(11) 0.0819(6) Uani 1 1 d . . . . .
F12 F 0.22069(15) 0.39764(15) -0.00847(10) 0.0668(5) Uani 1 1 d . . . . .
P3 P 0.1062(3) 0.6874(3) 0.2677(2) 0.0201(12) Uani 0.44(3) 1 d D . P A 1
F13 F 0.0878(10) 0.5689(9) 0.2266(9) 0.049(2) Uani 0.44(3) 1 d D . P A 1
F14 F 0.1515(12) 0.7415(14) 0.1974(7) 0.058(3) Uani 0.44(3) 1 d D . P A 1
F15 F -0.0253(8) 0.7157(11) 0.2359(10) 0.053(3) Uani 0.44(3) 1 d D . P A 1
F16 F 0.2356(8) 0.6591(12) 0.3023(7) 0.0380(18) Uani 0.44(3) 1 d D . P A 1
F17 F 0.0567(12) 0.6340(13) 0.3394(5) 0.054(2) Uani 0.44(3) 1 d D . P A 1
F18 F 0.1215(10) 0.8070(10) 0.3097(9) 0.047(2) Uani 0.44(3) 1 d D . P A 1
P3A P 0.1074(3) 0.6875(3) 0.2654(2) 0.0388(13) Uani 0.56(3) 1 d D U P A 2
F13A F 0.0959(10) 0.5801(9) 0.2117(8) 0.064(3) Uani 0.56(3) 1 d D U P A 2
F14A F 0.1391(10) 0.7636(10) 0.1991(5) 0.055(2) Uani 0.56(3) 1 d D U P A 2
F15A F -0.0287(6) 0.7105(7) 0.2474(8) 0.0469(18) Uani 0.56(3) 1 d D U P A 2
F16A F 0.2442(7) 0.6640(11) 0.2830(9) 0.055(2) Uani 0.56(3) 1 d D U P A 2
F17A F 0.0812(11) 0.6096(9) 0.3317(6) 0.064(2) Uani 0.56(3) 1 d D U P A 2
F18A F 0.1219(10) 0.7935(8) 0.3210(6) 0.0499(19) Uani 0.56(3) 1 d D U P A 2
N100 N 0.1433(2) 0.8964(2) 0.02850(14) 0.0614(6) Uani 1 1 d . . . . .
C101 C 0.0611(2) 0.8987(2) 0.05761(14) 0.0478(6) Uani 1 1 d . . . . .
C102 C -0.0424(3) 0.9040(3) 0.09656(19) 0.0724(10) Uani 1 1 d . . . . .
H10A H -0.0348 0.8529 0.1387 0.109 Uiso 1 1 calc R U . . .
H10B H -0.1119 0.8816 0.0625 0.109 Uiso 1 1 calc R U . . .
H10C H -0.0506 0.9810 0.1148 0.109 Uiso 1 1 calc R U . . .
N200 N 0.9287(2) 0.2248(3) 0.16109(14) 0.0675(7) Uani 1 1 d . . . . .
C201 C 0.9480(2) 0.2957(3) 0.12280(14) 0.0505(6) Uani 1 1 d . . . . .
C202 C 0.9735(3) 0.3870(3) 0.07474(18) 0.0667(8) Uani 1 1 d . . . . .
H20A H 1.0396 0.4330 0.0987 0.100 Uiso 1 1 calc R U . . .
H20B H 0.9045 0.4336 0.0655 0.100 Uiso 1 1 calc R U . . .
H20C H 0.9938 0.3564 0.0274 0.100 Uiso 1 1 calc R U . . .
N300 N 0.4668(2) 0.6764(2) 0.17323(13) 0.0564(6) Uani 1 1 d . . . . .
C301 C 0.3997(2) 0.66612(19) 0.12320(14) 0.0446(5) Uani 1 1 d . . . . .
C302 C 0.3153(3) 0.6546(3) 0.0577(2) 0.0777(11) Uani 1 1 d . . . . .
H30A H 0.2914 0.7293 0.0409 0.117 Uiso 1 1 calc R U . . .
H30B H 0.2464 0.6110 0.0697 0.117 Uiso 1 1 calc R U . . .
H30C H 0.3508 0.6157 0.0181 0.117 Uiso 1 1 calc R U . . .

loop_
_atom_site_aniso_label
_atom_site_aniso_U_11
_atom_site_aniso_U_22
_atom_site_aniso_U_33
_atom_site_aniso_U_23
_atom_site_aniso_U_13
_atom_site_aniso_U_12
V1 0.01605(13) 0.01457(12) 0.01790(13) 0.00176(9) 0.00132(9) 0.00043(9)
N1 0.0225(7) 0.0201(6) 0.0215(7) 0.0031(5) 0.0035(5) -0.0008(5)
N2 0.0214(7) 0.0238(7) 0.0275(7) 0.0010(6) -0.0012(6) -0.0052(6)
N3 0.0178(6) 0.0202(6) 0.0196(6) 0.0021(5) 0.0014(5) 0.0006(5)
N4 0.0223(7) 0.0173(6) 0.0261(7) -0.0017(5) 0.0041(6) 0.0033(5)
N5 0.0206(7) 0.0167(6) 0.0199(6) 0.0027(5) 0.0034(5) 0.0006(5)
N6 0.0204(7) 0.0203(6) 0.0187(6) 0.0009(5) 0.0013(5) 0.0022(5)
N7 0.0191(7) 0.0234(7) 0.0271(7) 0.0010(6) 0.0019(6) -0.0029(5)
N8 0.0197(7) 0.0182(6) 0.0223(7) 0.0028(5) 0.0037(5) 0.0028(5)
N9 0.0359(9) 0.0148(6) 0.0298(8) 0.0004(6) 0.0044(6) 0.0025(6)
N10 0.0260(7) 0.0187(6) 0.0197(6) 0.0012(5) 0.0031(5) -0.0013(5)
C1 0.0276(9) 0.0249(8) 0.0249(8) 0.0052(7) 0.0037(7) 0.0011(7)
C2 0.0414(11) 0.0260(9) 0.0293(9) 0.0093(7) 0.0074(8) 0.0038(8)
C3 0.0456(12) 0.0223(9) 0.0398(11) 0.0094(8) 0.0118(9) -0.0023(8)
C4 0.0331(10) 0.0240(9) 0.0386(10) 0.0016(8) 0.0058(8) -0.0086(7)
C5 0.0218(8) 0.0219(8) 0.0253(8) 0.0018(7) 0.0044(6) -0.0027(6)
C6 0.0307(10) 0.0343(10) 0.0356(10) -0.0020(8) -0.0043(8) -0.0120(8)
C7 0.0216(8) 0.0261(8) 0.0217(8) 0.0037(7) 0.0011(6) -0.0013(6)
C8 0.0186(8) 0.0381(10) 0.0353(10) 0.0062(8) -0.0017(7) -0.0026(7)
C9 0.0200(9) 0.0414(11) 0.0436(11) 0.0059(9) -0.0005(8) 0.0080(8)
C10 0.0242(9) 0.0286(9) 0.0414(11) 0.0051(8) 0.0038(8) 0.0073(7)
C11 0.0209(8) 0.0211(8) 0.0226(8) 0.0028(6) 0.0039(6) 0.0027(6)
C12 0.0339(10) 0.0221(8) 0.0347(10) -0.0041(7) 0.0076(8) 0.0057(7)
C13 0.0212(8) 0.0174(7) 0.0193(7) 0.0026(6) -0.0005(6) 0.0010(6)
C14 0.0300(9) 0.0162(7) 0.0296(9) 0.0013(7) 0.0022(7) -0.0009(6)
C15 0.0320(10) 0.0220(8) 0.0343(10) 0.0034(7) 0.0056(8) -0.0069(7)
C16 0.0281(9) 0.0276(9) 0.0295(9) 0.0061(7) 0.0110(7) -0.0016(7)
C17 0.0243(8) 0.0213(8) 0.0239(8) 0.0027(6) 0.0058(6) 0.0012(6)
C18 0.0240(8) 0.0296(9) 0.0230(8) 0.0024(7) 0.0045(7) 0.0039(7)
C19 0.0336(10) 0.0367(10) 0.0227(8) -0.0015(7) 0.0049(7) 0.0096(8)
C20 0.0427(11) 0.0282(9) 0.0255(9) -0.0067(7) -0.0042(8) 0.0080(8)
C21 0.0319(10) 0.0241(8) 0.0285(9) -0.0012(7) -0.0046(7) -0.0011(7)
C22 0.0223(8) 0.0202(7) 0.0206(7) 0.0044(6) -0.0003(6) 0.0020(6)
C23 0.0262(10) 0.0382(11) 0.0397(11) -0.0004(9) 0.0019(8) -0.0130(8)
C24 0.0197(8) 0.0267(8) 0.0211(8) 0.0042(6) 0.0031(6) 0.0013(6)
C25 0.0204(8) 0.0423(11) 0.0280(9) 0.0048(8) 0.0021(7) 0.0057(7)
C26 0.0279(10) 0.0446(11) 0.0337(10) 0.0064(9) 0.0057(8) 0.0172(8)
C27 0.0363(11) 0.0295(9) 0.0328(10) 0.0025(8) 0.0065(8) 0.0148(8)
C28 0.0289(9) 0.0200(8) 0.0233(8) 0.0039(6) 0.0057(7) 0.0052(7)
C29 0.0544(14) 0.0159(8) 0.0463(12) 0.0019(8) 0.0082(10) 0.0033(8)
C30 0.0300(9) 0.0197(8) 0.0244(8) -0.0002(6) 0.0069(7) -0.0024(7)
C31 0.0463(12) 0.0232(9) 0.0332(10) -0.0060(8) 0.0073(9) -0.0037(8)
C32 0.0472(12) 0.0374(11) 0.0249(9) -0.0083(8) 0.0039(8) -0.0108(9)
C33 0.0384(11) 0.0375(10) 0.0220(8) 0.0025(8) 0.0007(8) -0.0049(8)
C34 0.0302(9) 0.0261(8) 0.0209(8) 0.0045(7) 0.0028(7) -0.0019(7)
P1 0.0296(3) 0.0333(3) 0.0303(2) -0.0020(2) -0.0053(2) 0.0026(2)
F1 0.0570(9) 0.0397(7) 0.0607(9) 0.0038(7) -0.0079(7) 0.0155(6)
F2 0.0306(7) 0.0615(9) 0.0678(10) -0.0091(8) -0.0027(6) -0.0061(6)
F3 0.0360(7) 0.0528(8) 0.0327(6) -0.0071(6) -0.0039(5) 0.0075(6)
F4 0.0612(10) 0.0654(10) 0.0384(7) -0.0175(7) -0.0074(7) 0.0072(8)
F5 0.0404(8) 0.0745(10) 0.0452(8) -0.0035(7) 0.0063(6) -0.0137(7)
F6 0.0752(11) 0.0424(8) 0.0477(8) 0.0044(6) -0.0216(7) 0.0117(7)
P2 0.0471(3) 0.0325(3) 0.0294(3) 0.0049(2) 0.0054(2) 0.0053(2)
F7 0.1013(15) 0.0554(10) 0.0678(11) 0.0103(8) -0.0253(10) 0.0302(10)
F8 0.0593(10) 0.0707(11) 0.0567(9) 0.0160(8) 0.0119(8) -0.0110(8)
F9 0.0726(11) 0.0651(10) 0.0427(8) -0.0148(7) -0.0002(7) 0.0162(8)
F10 0.1182(16) 0.0620(10) 0.0378(8) -0.0082(7) 0.0212(9) -0.0074(10)
F11 0.0907(14) 0.0788(13) 0.0778(13) 0.0082(10) 0.0250(11) -0.0330(11)
F12 0.0608(10) 0.0667(10) 0.0742(11) 0.0076(9) 0.0049(8) 0.0304(8)
P3 0.0082(16) 0.0143(19) 0.035(2) -0.0046(14) -0.0090(12) 0.0029(11)
F13 0.036(3) 0.027(2) 0.078(6) -0.021(3) -0.011(3) 0.001(2)
F14 0.051(3) 0.071(6) 0.058(4) 0.015(3) 0.023(3) 0.008(4)
F15 0.026(3) 0.069(5) 0.064(4) 0.021(3) -0.003(2) 0.003(3)
F16 0.027(2) 0.031(2) 0.052(4) -0.003(2) -0.012(2) 0.006(2)
F17 0.052(4) 0.066(5) 0.043(3) 0.007(3) 0.009(2) -0.023(4)
F18 0.037(3) 0.021(2) 0.085(7) -0.010(3) 0.015(4) -0.0004(19)
P3A 0.045(2) 0.0258(19) 0.045(2) 0.0099(14) 0.0059(14) -0.0056(13)
F13A 0.076(4) 0.042(3) 0.070(4) -0.019(3) -0.006(3) -0.001(2)
F14A 0.064(4) 0.049(3) 0.050(3) 0.0174(19) -0.003(2) -0.020(3)
F15A 0.028(2) 0.035(3) 0.076(5) -0.003(3) -0.005(2) 0.0044(17)
F16A 0.034(2) 0.042(2) 0.086(6) -0.004(3) -0.004(2) 0.0052(15)
F17A 0.069(4) 0.053(3) 0.067(4) 0.033(3) -0.005(2) -0.012(3)
F18A 0.060(4) 0.036(3) 0.050(2) -0.007(2) -0.011(2) 0.007(2)
N100 0.0589(15) 0.0715(16) 0.0535(14) 0.0058(12) 0.0040(12) 0.0047(12)
C101 0.0455(14) 0.0514(14) 0.0436(13) 0.0097(11) -0.0080(11) -0.0009(11)
C102 0.0464(16) 0.096(2) 0.076(2) 0.0370(19) 0.0078(14) 0.0092(16)
N200 0.0612(16) 0.091(2) 0.0517(14) 0.0002(14) 0.0123(12) -0.0056(14)
C201 0.0358(12) 0.0747(18) 0.0413(13) -0.0057(13) 0.0067(10) 0.0036(12)
C202 0.0573(18) 0.079(2) 0.0657(19) 0.0080(16) 0.0147(14) 0.0081(15)
N300 0.0654(15) 0.0542(13) 0.0479(12) -0.0049(10) -0.0007(11) -0.0003(11)
C301 0.0520(14) 0.0295(10) 0.0518(14) -0.0067(10) 0.0043(11) 0.0043(10)
C302 0.080(2) 0.0589(18) 0.085(2) -0.0185(17) -0.0320(19) 0.0228(16)

loop_
_atom_type_symbol
_atom_type_description
_atom_type_scat_dispersion_real
_atom_type_scat_dispersion_imag
_atom_type_scat_source
C C 0.0033 0.0016 'International Tables Vol C Tables 4.2.6.8 and 6.1.1.4'
H H 0.0000 0.0000 'International Tables Vol C Tables 4.2.6.8 and 6.1.1.4'
F F 0.0171 0.0103 'International Tables Vol C Tables 4.2.6.8 and 6.1.1.4'
N N 0.0061 0.0033 'International Tables Vol C Tables 4.2.6.8 and 6.1.1.4'
P P 0.1023 0.0942 'International Tables Vol C Tables 4.2.6.8 and 6.1.1.4'
V V 0.3005 0.5294 'International Tables Vol C Tables 4.2.6.8 and 6.1.1.4'

loop_
_geom_angle_atom_site_label_1
_geom_angle_atom_site_label_2
_geom_angle_atom_site_label_3
_geom_angle
_geom_angle_site_symmetry_1
_geom_angle_site_symmetry_3
_geom_angle_publ_flag
N8 V1 N3 178.18(6) . . ?
N8 V1 N5 96.80(6) . . ?
N3 V1 N5 84.13(6) . . ?
N8 V1 N6 85.12(6) . . ?
N3 V1 N6 96.44(6) . . ?
N5 V1 N6 90.76(6) . . ?
N8 V1 N1 94.95(6) . . ?
N3 V1 N1 84.14(6) . . ?
N5 V1 N1 168.23(6) . . ?
N6 V1 N1 89.48(6) . . ?
N8 V1 N10 84.69(7) . . ?
N3 V1 N10 93.77(6) . . ?
N5 V1 N10 89.17(6) . . ?
N6 V1 N10 169.73(6) . . ?
N1 V1 N10 92.68(6) . . ?
C5 N1 C1 118.76(15) . . ?
C5 N1 V1 120.87(11) . . ?
C1 N1 V1 119.46(12) . . ?
C5 N2 C7 122.89(15) . . ?
C5 N2 C6 116.79(15) . . ?
C7 N2 C6 116.75(15) . . ?
C7 N3 C11 118.57(15) . . ?
C7 N3 V1 120.59(11) . . ?
C11 N3 V1 120.40(12) . . ?
C13 N4 C11 121.85(14) . . ?
C13 N4 C12 117.75(15) . . ?
C11 N4 C12 116.20(15) . . ?
C13 N5 C17 118.90(14) . . ?
C13 N5 V1 118.30(11) . . ?
C17 N5 V1 118.50(11) . . ?
C22 N6 C18 118.90(15) . . ?
C22 N6 V1 119.92(12) . . ?
C18 N6 V1 118.75(12) . . ?
C22 N7 C24 122.62(15) . . ?
C22 N7 C23 117.10(16) . . ?
C24 N7 C23 116.29(16) . . ?
C24 N8 C28 118.28(15) . . ?
C24 N8 V1 121.00(11) . . ?
C28 N8 V1 120.65(12) . . ?
C30 N9 C28 123.71(14) . . ?
C30 N9 C29 116.81(16) . . ?
C28 N9 C29 116.58(16) . . ?
C30 N10 C34 118.64(16) . . ?
C30 N10 V1 119.88(12) . . ?
C34 N10 V1 118.98(12) . . ?
N1 C1 C2 122.58(18) . . ?
N1 C1 H1 118.7 . . ?
C2 C1 H1 118.7 . . ?
C1 C2 C3 118.19(18) . . ?
C1 C2 H2 120.9 . . ?
C3 C2 H2 120.9 . . ?
C4 C3 C2 120.22(17) . . ?
C4 C3 H3 119.9 . . ?
C2 C3 H3 119.9 . . ?
C3 C4 C5 118.91(19) . . ?
C3 C4 H4 120.5 . . ?
C5 C4 H4 120.5 . . ?
N1 C5 C4 121.16(17) . . ?
N1 C5 N2 117.93(15) . . ?
C4 C5 N2 120.92(17) . . ?
N2 C6 H6A 109.5 . . ?
N2 C6 H6B 109.5 . . ?
H6A C6 H6B 109.5 . . ?
N2 C6 H6C 109.5 . . ?
H6A C6 H6C 109.5 . . ?
H6B C6 H6C 109.5 . . ?
N3 C7 C8 121.58(17) . . ?
N3 C7 N2 118.83(15) . . ?
C8 C7 N2 119.55(17) . . ?
C9 C8 C7 118.84(18) . . ?
C9 C8 H8 120.6 . . ?
C7 C8 H8 120.6 . . ?
C8 C9 C10 120.60(18) . . ?
C8 C9 H9 119.7 . . ?
C10 C9 H9 119.7 . . ?
C9 C10 C11 118.52(18) . . ?
C9 C10 H10 120.7 . . ?
C11 C10 H10 120.7 . . ?
N3 C11 C10 121.86(17) . . ?
N3 C11 N4 118.44(14) . . ?
C10 C11 N4 119.70(16) . . ?
N4 C12 H12A 109.5 . . ?
N4 C12 H12B 109.5 . . ?
H12A C12 H12B 109.5 . . ?
N4 C12 H12C 109.5 . . ?
H12A C12 H12C 109.5 . . ?
H12B C12 H12C 109.5 . . ?
N5 C13 N4 117.58(15) . . ?
N5 C13 C14 120.68(16) . . ?
N4 C13 C14 121.74(15) . . ?
C15 C14 C13 118.96(17) . . ?
C15 C14 H14 120.5 . . ?
C13 C14 H14 120.5 . . ?
C14 C15 C16 120.29(17) . . ?
C14 C15 H15 119.9 . . ?
C16 C15 H15 119.9 . . ?
C17 C16 C15 118.12(17) . . ?
C17 C16 H16 120.9 . . ?
C15 C16 H16 120.9 . . ?
N5 C17 C16 122.47(17) . . ?
N5 C17 H17 118.8 . . ?
C16 C17 H17 118.8 . . ?
N6 C18 C19 122.39(18) . . ?
N6 C18 H18 118.8 . . ?
C19 C18 H18 118.8 . . ?
C18 C19 C20 118.24(18) . . ?
C18 C19 H19 120.9 . . ?
C20 C19 H19 120.9 . . ?
C21 C20 C19 120.18(18) . . ?
C21 C20 H20 119.9 . . ?
C19 C20 H20 119.9 . . ?
C20 C21 C22 118.96(18) . . ?
C20 C21 H21 120.5 . . ?
C22 C21 H21 120.5 . . ?
N6 C22 N7 118.07(15) . . ?
N6 C22 C21 120.97(17) . . ?
N7 C22 C21 120.95(16) . . ?
N7 C23 H23A 109.5 . . ?
N7 C23 H23B 109.5 . . ?
H23A C23 H23B 109.5 . . ?
N7 C23 H23C 109.5 . . ?
H23A C23 H23C 109.5 . . ?
H23B C23 H23C 109.5 . . ?
N8 C24 C25 122.10(17) . . ?
N8 C24 N7 118.63(15) . . ?
C25 C24 N7 119.26(17) . . ?
C26 C25 C24 118.49(19) . . ?
C26 C25 H25 120.8 . . ?
C24 C25 H25 120.8 . . ?
C27 C26 C25 120.64(18) . . ?
C27 C26 H26 119.7 . . ?
C25 C26 H26 119.7 . . ?
C26 C27 C28 118.72(18) . . ?
C26 C27 H27 120.6 . . ?
C28 C27 H27 120.6 . . ?
N8 C28 C27 121.74(18) . . ?
N8 C28 N9 118.63(15) . . ?
C27 C28 N9 119.61(17) . . ?
N9 C29 H29A 109.5 . . ?
N9 C29 H29B 109.5 . . ?
H29A C29 H29B 109.5 . . ?
N9 C29 H29C 109.5 . . ?
H29A C29 H29C 109.5 . . ?
H29B C29 H29C 109.5 . . ?
N10 C30 N9 117.96(16) . . ?
N10 C30 C31 120.64(17) . . ?
N9 C30 C31 121.36(16) . . ?
C32 C31 C30 119.18(18) . . ?
C32 C31 H31 120.4 . . ?
C30 C31 H31 120.4 . . ?
C31 C32 C33 120.37(19) . . ?
C31 C32 H32 119.8 . . ?
C33 C32 H32 119.8 . . ?
C34 C33 C32 117.60(18) . . ?
C34 C33 H33 121.2 . . ?
C32 C33 H33 121.2 . . ?
C33 C34 N10 123.35(18) . . ?
C33 C34 H34 118.3 . . ?
N10 C34 H34 118.3 . . ?
F5 P1 F4 90.65(9) . . ?
F5 P1 F6 90.81(10) . . ?
F4 P1 F6 90.50(9) . . ?
F5 P1 F1 89.61(9) . . ?
F4 P1 F1 90.60(9) . . ?
F6 P1 F1 178.82(9) . . ?
F5 P1 F2 179.39(10) . . ?
F4 P1 F2 89.50(9) . . ?
F6 P1 F2 89.78(9) . . ?
F1 P1 F2 89.79(9) . . ?
F5 P1 F3 90.31(8) . . ?
F4 P1 F3 179.04(9) . . ?
F6 P1 F3 89.36(8) . . ?
F1 P1 F3 89.53(8) . . ?
F2 P1 F3 89.55(9) . . ?
F8 P2 F9 90.61(10) . . ?
F8 P2 F10 88.90(10) . . ?
F9 P2 F10 179.27(11) . . ?
F8 P2 F11 178.49(11) . . ?
F9 P2 F11 90.45(11) . . ?
F10 P2 F11 90.05(11) . . ?
F8 P2 F7 89.91(11) . . ?
F9 P2 F7 90.14(10) . . ?
F10 P2 F7 89.31(11) . . ?
F11 P2 F7 91.15(12) . . ?
F8 P2 F12 88.74(10) . . ?
F9 P2 F12 89.53(10) . . ?
F10 P2 F12 91.01(11) . . ?
F11 P2 F12 90.20(12) . . ?
F7 P2 F12 178.61(12) . . ?
F14 P3 F13 91.3(7) . . ?
F14 P3 F16 92.3(7) . . ?
F13 P3 F16 92.3(6) . . ?
F14 P3 F18 89.5(7) . . ?
F13 P3 F18 178.6(6) . . ?
F16 P3 F18 88.8(6) . . ?
F14 P3 F15 89.6(7) . . ?
F13 P3 F15 88.5(6) . . ?
F16 P3 F15 177.8(8) . . ?
F18 P3 F15 90.3(6) . . ?
F14 P3 F17 178.5(7) . . ?
F13 P3 F17 89.4(7) . . ?
F16 P3 F17 89.0(6) . . ?
F18 P3 F17 89.8(6) . . ?
F15 P3 F17 89.0(7) . . ?
F17A P3A F14A 177.6(5) . . ?
F17A P3A F13A 89.1(6) . . ?
F14A P3A F13A 90.3(6) . . ?
F17A P3A F15A 90.5(6) . . ?
F14A P3A F15A 91.8(6) . . ?
F13A P3A F15A 91.3(5) . . ?
F17A P3A F18A 89.9(5) . . ?
F14A P3A F18A 90.7(5) . . ?
F13A P3A F18A 178.2(6) . . ?
F15A P3A F18A 90.1(5) . . ?
F17A P3A F16A 89.5(5) . . ?
F14A P3A F16A 88.1(5) . . ?
F13A P3A F16A 88.4(6) . . ?
F15A P3A F16A 179.7(7) . . ?
F18A P3A F16A 90.2(6) . . ?
N100 C101 C102 178.3(3) . . ?
C101 C102 H10A 109.5 . . ?
C101 C102 H10B 109.5 . . ?
H10A C102 H10B 109.5 . . ?
C101 C102 H10C 109.5 . . ?
H10A C102 H10C 109.5 . . ?
H10B C102 H10C 109.5 . . ?
N200 C201 C202 179.2(3) . . ?
C201 C202 H20A 109.5 . . ?
C201 C202 H20B 109.5 . . ?
H20A C202 H20B 109.5 . . ?
C201 C202 H20C 109.5 . . ?
H20A C202 H20C 109.5 . . ?
H20B C202 H20C 109.5 . . ?
N300 C301 C302 178.5(3) . . ?
C301 C302 H30A 109.5 . . ?
C301 C302 H30B 109.5 . . ?
H30A C302 H30B 109.5 . . ?
C301 C302 H30C 109.5 . . ?
H30A C302 H30C 109.5 . . ?
H30B C302 H30C 109.5 . . ?

loop_
_geom_bond_atom_site_label_1
_geom_bond_atom_site_label_2
_geom_bond_distance
_geom_bond_site_symmetry_2
_geom_bond_publ_flag
V1 N8 2.0577(15) . ?
V1 N3 2.0623(15) . ?
V1 N5 2.0675(15) . ?
V1 N6 2.0742(15) . ?
V1 N1 2.0789(15) . ?
V1 N10 2.0813(16) . ?
N1 C5 1.340(2) . ?
N1 C1 1.365(2) . ?
N2 C5 1.400(2) . ?
N2 C7 1.403(2) . ?
N2 C6 1.474(2) . ?
N3 C7 1.358(2) . ?
N3 C11 1.365(2) . ?
N4 C13 1.386(2) . ?
N4 C11 1.407(2) . ?
N4 C12 1.475(2) . ?
N5 C13 1.347(2) . ?
N5 C17 1.364(2) . ?
N6 C22 1.340(2) . ?
N6 C18 1.365(2) . ?
N7 C22 1.395(2) . ?
N7 C24 1.404(2) . ?
N7 C23 1.470(2) . ?
N8 C24 1.359(2) . ?
N8 C28 1.364(2) . ?
N9 C30 1.387(2) . ?
N9 C28 1.406(2) . ?
N9 C29 1.475(2) . ?
N10 C30 1.346(2) . ?
N10 C34 1.364(2) . ?
C1 C2 1.371(3) . ?
C1 H1 0.9500 . ?
C2 C3 1.382(3) . ?
C2 H2 0.9500 . ?
C3 C4 1.377(3) . ?
C3 H3 0.9500 . ?
C4 C5 1.400(2) . ?
C4 H4 0.9500 . ?
C6 H6A 0.9800 . ?
C6 H6B 0.9800 . ?
C6 H6C 0.9800 . ?
C7 C8 1.389(3) . ?
C8 C9 1.375(3) . ?
C8 H8 0.9500 . ?
C9 C10 1.377(3) . ?
C9 H9 0.9500 . ?
C10 C11 1.385(2) . ?
C10 H10 0.9500 . ?
C12 H12A 0.9800 . ?
C12 H12B 0.9800 . ?
C12 H12C 0.9800 . ?
C13 C14 1.399(2) . ?
C14 C15 1.372(3) . ?
C14 H14 0.9500 . ?
C15 C16 1.389(3) . ?
C15 H15 0.9500 . ?
C16 C17 1.365(2) . ?
C16 H16 0.9500 . ?
C17 H17 0.9500 . ?
C18 C19 1.366(3) . ?
C18 H18 0.9500 . ?
C19 C20 1.387(3) . ?
C19 H19 0.9500 . ?
C20 C21 1.370(3) . ?
C20 H20 0.9500 . ?
C21 C22 1.401(3) . ?
C21 H21 0.9500 . ?
C23 H23A 0.9800 . ?
C23 H23B 0.9800 . ?
C23 H23C 0.9800 . ?
C24 C25 1.386(2) . ?
C25 C26 1.377(3) . ?
C25 H25 0.9500 . ?
C26 C27 1.373(3) . ?
C26 H26 0.9500 . ?
C27 C28 1.387(3) . ?
C27 H27 0.9500 . ?
C29 H29A 0.9800 . ?
C29 H29B 0.9800 . ?
C29 H29C 0.9800 . ?
C30 C31 1.406(3) . ?
C31 C32 1.370(3) . ?
C31 H31 0.9500 . ?
C32 C33 1.393(3) . ?
C32 H32 0.9500 . ?
C33 C34 1.363(3) . ?
C33 H33 0.9500 . ?
C34 H34 0.9500 . ?
P1 F5 1.5858(15) . ?
P1 F4 1.5936(15) . ?
P1 F6 1.5943(15) . ?
P1 F1 1.5976(15) . ?
P1 F2 1.6033(16) . ?
P1 F3 1.6038(14) . ?
P2 F8 1.5816(17) . ?
P2 F9 1.5854(16) . ?
P2 F10 1.5873(17) . ?
P2 F11 1.5901(19) . ?
P2 F7 1.5905(17) . ?
P2 F12 1.5932(17) . ?
P3 F14 1.567(9) . ?
P3 F13 1.582(8) . ?
P3 F16 1.594(8) . ?
P3 F18 1.600(8) . ?
P3 F15 1.602(9) . ?
P3 F17 1.606(8) . ?
P3A F17A 1.578(7) . ?
P3A F14A 1.583(7) . ?
P3A F13A 1.586(8) . ?
P3A F15A 1.593(7) . ?
P3A F18A 1.594(7) . ?
P3A F16A 1.601(7) . ?
N100 C101 1.132(4) . ?
C101 C102 1.450(4) . ?
C102 H10A 0.9800 . ?
C102 H10B 0.9800 . ?
C102 H10C 0.9800 . ?
N200 C201 1.132(4) . ?
C201 C202 1.446(4) . ?
C202 H20A 0.9800 . ?
C202 H20B 0.9800 . ?
C202 H20C 0.9800 . ?
N300 C301 1.124(3) . ?
C301 C302 1.448(4) . ?
C302 H30A 0.9800 . ?
C302 H30B 0.9800 . ?
C302 H30C 0.9800 . ?

loop_
_geom_torsion_atom_site_label_1
_geom_torsion_atom_site_label_2
_geom_torsion_atom_site_label_3
_geom_torsion_atom_site_label_4
_geom_torsion
_geom_torsion_site_symmetry_1
_geom_torsion_site_symmetry_2
_geom_torsion_site_symmetry_3
_geom_torsion_site_symmetry_4
_geom_torsion_publ_flag
C5 N1 C1 C2 -3.3(3) . . . . ?
V1 N1 C1 C2 165.84(15) . . . . ?
N1 C1 C2 C3 -0.5(3) . . . . ?
C1 C2 C3 C4 2.4(3) . . . . ?
C2 C3 C4 C5 -0.6(3) . . . . ?
C1 N1 C5 C4 5.2(3) . . . . ?
V1 N1 C5 C4 -163.84(14) . . . . ?
C1 N1 C5 N2 -174.90(16) . . . . ?
V1 N1 C5 N2 16.1(2) . . . . ?
C3 C4 C5 N1 -3.3(3) . . . . ?
C3 C4 C5 N2 176.80(18) . . . . ?
C7 N2 C5 N1 41.3(2) . . . . ?
C6 N2 C5 N1 -160.67(17) . . . . ?
C7 N2 C5 C4 -138.73(19) . . . . ?
C6 N2 C5 C4 19.3(3) . . . . ?
C11 N3 C7 C8 -1.9(2) . . . . ?
V1 N3 C7 C8 170.51(14) . . . . ?
C11 N3 C7 N2 -179.84(15) . . . . ?
V1 N3 C7 N2 -7.4(2) . . . . ?
C5 N2 C7 N3 -46.6(2) . . . . ?
C6 N2 C7 N3 155.44(16) . . . . ?
C5 N2 C7 C8 135.44(19) . . . . ?
C6 N2 C7 C8 -22.6(2) . . . . ?
N3 C7 C8 C9 0.5(3) . . . . ?
N2 C7 C8 C9 178.48(18) . . . . ?
C7 C8 C9 C10 1.1(3) . . . . ?
C8 C9 C10 C11 -1.3(3) . . . . ?
C7 N3 C11 C10 1.6(2) . . . . ?
V1 N3 C11 C10 -170.77(14) . . . . ?
C7 N3 C11 N4 -178.30(15) . . . . ?
V1 N3 C11 N4 9.3(2) . . . . ?
C9 C10 C11 N3 -0.1(3) . . . . ?
C9 C10 C11 N4 179.88(18) . . . . ?
C13 N4 C11 N3 -55.5(2) . . . . ?
C12 N4 C11 N3 148.10(16) . . . . ?
C13 N4 C11 C10 124.58(18) . . . . ?
C12 N4 C11 C10 -31.8(2) . . . . ?
C17 N5 C13 N4 -171.97(14) . . . . ?
V1 N5 C13 N4 31.66(19) . . . . ?
C17 N5 C13 C14 8.8(2) . . . . ?
V1 N5 C13 C14 -147.60(13) . . . . ?
C11 N4 C13 N5 31.6(2) . . . . ?
C12 N4 C13 N5 -172.31(15) . . . . ?
C11 N4 C13 C14 -149.14(16) . . . . ?
C12 N4 C13 C14 6.9(2) . . . . ?
N5 C13 C14 C15 -6.1(3) . . . . ?
N4 C13 C14 C15 174.67(16) . . . . ?
C13 C14 C15 C16 -0.6(3) . . . . ?
C14 C15 C16 C17 4.4(3) . . . . ?
C13 N5 C17 C16 -4.9(3) . . . . ?
V1 N5 C17 C16 151.41(15) . . . . ?
C15 C16 C17 N5 -1.7(3) . . . . ?
C22 N6 C18 C19 -5.4(2) . . . . ?
V1 N6 C18 C19 156.87(14) . . . . ?
N6 C18 C19 C20 0.2(3) . . . . ?
C18 C19 C20 C21 4.2(3) . . . . ?
C19 C20 C21 C22 -3.3(3) . . . . ?
C18 N6 C22 N7 -175.15(14) . . . . ?
V1 N6 C22 N7 22.78(19) . . . . ?
C18 N6 C22 C21 6.2(2) . . . . ?
V1 N6 C22 C21 -155.83(13) . . . . ?
C24 N7 C22 N6 36.9(2) . . . . ?
C23 N7 C22 N6 -166.43(15) . . . . ?
C24 N7 C22 C21 -144.51(17) . . . . ?
C23 N7 C22 C21 12.2(2) . . . . ?
C20 C21 C22 N6 -2.0(3) . . . . ?
C20 C21 C22 N7 179.46(16) . . . . ?
C28 N8 C24 C25 0.1(2) . . . . ?
V1 N8 C24 C25 -176.86(13) . . . . ?
C28 N8 C24 N7 -178.93(15) . . . . ?
V1 N8 C24 N7 4.1(2) . . . . ?
C22 N7 C24 N8 -52.7(2) . . . . ?
C23 N7 C24 N8 150.44(16) . . . . ?
C22 N7 C24 C25 128.25(18) . . . . ?
C23 N7 C24 C25 -28.6(2) . . . . ?
N8 C24 C25 C26 1.5(3) . . . . ?
N7 C24 C25 C26 -179.49(17) . . . . ?
C24 C25 C26 C27 -1.6(3) . . . . ?
C25 C26 C27 C28 0.2(3) . . . . ?
C24 N8 C28 C27 -1.6(2) . . . . ?
V1 N8 C28 C27 175.36(14) . . . . ?
C24 N8 C28 N9 -179.68(15) . . . . ?
V1 N8 C28 N9 -2.7(2) . . . . ?
C26 C27 C28 N8 1.5(3) . . . . ?
C26 C27 C28 N9 179.53(17) . . . . ?
C30 N9 C28 N8 -48.8(2) . . . . ?
C29 N9 C28 N8 151.16(17) . . . . ?
C30 N9 C28 C27 133.12(19) . . . . ?
C29 N9 C28 C27 -27.0(3) . . . . ?
C34 N10 C30 N9 -177.34(16) . . . . ?
V1 N10 C30 N9 20.8(2) . . . . ?
C34 N10 C30 C31 5.0(3) . . . . ?
V1 N10 C30 C31 -156.90(15) . . . . ?
C28 N9 C30 N10 38.0(3) . . . . ?
C29 N9 C30 N10 -162.01(17) . . . . ?
C28 N9 C30 C31 -144.42(19) . . . . ?
C29 N9 C30 C31 15.6(3) . . . . ?
N10 C30 C31 C32 -1.8(3) . . . . ?
N9 C30 C31 C32 -179.42(19) . . . . ?
C30 C31 C32 C33 -2.0(3) . . . . ?
C31 C32 C33 C34 2.5(3) . . . . ?
C32 C33 C34 N10 0.9(3) . . . . ?
C30 N10 C34 C33 -4.6(3) . . . . ?
V1 N10 C34 C33 157.47(16) . . . . ?
